data_7056407
loop_
_publ_author_name
'Katagiri, Kosuke'
'Matsuo, Naoya'
'Kawahata, Masatoshi'
'Masu, Hyuma'
'Yamaguchi, Kentaro'

_publ_section_title
;
 Aqua Coordination to Attenuate the Luminescence Properties of
 Europium(III)-Phosphine Oxide Porous Coordination Polymers
;
_journal_name_full 'New J. Chem.'
_journal_paper_doi 10.1039/C7NJ00637C
_journal_year 2017
_chemical_formula_sum 'C42 H31 Eu N O8 P'
_chemical_formula_weight 860.61
_space_group_crystal_system orthorhombic
_space_group_IT_number 54
_space_group_name_Hall '-P 2a 2ac'
_space_group_name_H-M_alt 'P c c a'
_symmetry_space_group_name_Hall '-P 2a 2ac'
_symmetry_space_group_name_H-M 'P c c a'
_atom_sites_solution_hydrogens geom
_audit_creation_method SHELXL-2016/6
_audit_update_record
;
2017-07-06 deposited with the CCDC.
2017-07-06 downloaded from the CCDC.
;
_cell_angle_alpha 90
_cell_angle_beta 90
_cell_angle_gamma 90
_cell_formula_units_Z 8
_cell_length_a 36.202(7)
_cell_length_b 15.391(3)
_cell_length_c 29.655(6)
_cell_measurement_reflns_used 45205
_cell_measurement_temperature 273(2)
_cell_measurement_theta_max 35.397
_cell_measurement_theta_min 1.793
_cell_volume 16523(6)
_computing_cell_refinement HKL2000
_computing_data_collection HKL2000
_computing_data_reduction HKL2000
_computing_molecular_graphics 'ORTEP-3 for Windows (Farrugia, 1997)'
_computing_publication_material 'SHELXLE (H\"ubschle et al., 2011)'
_computing_structure_refinement 'SHELXL-2016/6 (Sheldrick, 2016)'
_computing_structure_solution 'SHELXT 2014/5 (Sheldrick, 2014)'
_diffrn_ambient_temperature 273(2)
_diffrn_measured_fraction_theta_full 0.992
_diffrn_measured_fraction_theta_max 0.900
_diffrn_measurement_device_type MX225HE
_diffrn_measurement_method 'phi scans'
_diffrn_radiation_type Synchrotron
_diffrn_radiation_wavelength 0.800
_diffrn_reflns_av_R_equivalents 0.0474
_diffrn_reflns_av_unetI/netI 0.0493
_diffrn_reflns_Laue_measured_fraction_full 0.992
_diffrn_reflns_Laue_measured_fraction_max 0.900
_diffrn_reflns_limit_h_max 52
_diffrn_reflns_limit_h_min -52
_diffrn_reflns_limit_k_max 21
_diffrn_reflns_limit_k_min -21
_diffrn_reflns_limit_l_max 41
_diffrn_reflns_limit_l_min -41
_diffrn_reflns_number 45205
_diffrn_reflns_point_group_measured_fraction_full 0.992
_diffrn_reflns_point_group_measured_fraction_max 0.900
_diffrn_reflns_theta_full 28.685
_diffrn_reflns_theta_max 35.397
_diffrn_reflns_theta_min 1.793
_diffrn_source 'SPring-8 BL38B1'
_exptl_absorpt_coefficient_mu 1.088
_exptl_absorpt_correction_type none
_exptl_crystal_colour 'pale yellow'
_exptl_crystal_density_diffrn 0.692
_exptl_crystal_description plate
_exptl_crystal_F_000 3456
_exptl_crystal_preparation ', Luminescent'
_exptl_crystal_size_max 0.050
_exptl_crystal_size_mid 0.050
_exptl_crystal_size_min 0.030
_refine_diff_density_max 1.248
_refine_diff_density_min -0.989
_refine_diff_density_rms 0.086
_refine_ls_extinction_method none
_refine_ls_goodness_of_fit_ref 0.718
_refine_ls_hydrogen_treatment constr
_refine_ls_matrix_type full
_refine_ls_number_parameters 478
_refine_ls_number_reflns 23666
_refine_ls_number_restraints 93
_refine_ls_restrained_S_all 0.719
_refine_ls_R_factor_all 0.0661
_refine_ls_R_factor_gt 0.0515
_refine_ls_shift/su_max 0.002
_refine_ls_shift/su_mean 0.000
_refine_ls_structure_factor_coef Fsqd
_refine_ls_weighting_details 'w=1/[\s^2^(Fo^2^)+(0.1712P)^2^+8.3150P] where P=(Fo^2^+2Fc^2^)/3'
_refine_ls_weighting_scheme calc
_refine_ls_wR_factor_gt 0.1599
_refine_ls_wR_factor_ref 0.1798
_reflns_Friedel_coverage 0.000
_reflns_number_gt 17139
_reflns_number_total 23666
_reflns_threshold_expression 'I > 2\s(I)'
_cod_data_source_file c7nj00637c2.cif
_cod_data_source_block Compound_1a
_cod_database_code 7056407
_shelx_shelxl_version_number 2016/6
_shelx_space_group_comment
;
The symmetry employed for this shelxl refinement is uniquely defined
by the following loop, which should always be used as a source of
symmetry information in preference to the above space-group names.
They are only intended as comments.
;
_shelx_estimated_absorpt_t_min 0.948
_shelx_estimated_absorpt_t_max 0.968

loop_
_space_group_symop_operation_xyz
'x, y, z'
'-x+1/2, -y, z'
'-x, y, -z+1/2'
'x+1/2, -y, -z+1/2'
'-x, -y, -z'
'x-1/2, y, -z'
'x, -y, z-1/2'
'-x-1/2, y, z-1/2'

loop_
_atom_site_label
_atom_site_type_symbol
_atom_site_fract_x
_atom_site_fract_y
_atom_site_fract_z
_atom_site_U_iso_or_equiv
_atom_site_adp_type
_atom_site_occupancy
_atom_site_site_symmetry_order
_atom_site_calc_flag
_atom_site_refinement_flags_posn
_atom_site_refinement_flags_adp
C1 C 0.87578(9) 0.9593(2) 0.96020(12) 0.0616(8) Uani 1 1 d . .
C2 C 0.83745(8) 0.9268(3) 0.95089(12) 0.0676(8) Uani 1 1 d . .
C3 C 0.82253(11) 0.9299(4) 0.90861(15) 0.0927(13) Uani 1 1 d . .
H1 H 0.836933 0.949313 0.884670 0.111 Uiso 1 1 calc R U
C4 C 0.78611(11) 0.9045(4) 0.90065(14) 0.0925(14) Uani 1 1 d . .
H2 H 0.776302 0.909580 0.871780 0.111 Uiso 1 1 calc R U
C5 C 0.76448(9) 0.8721(3) 0.93496(12) 0.0683(8) Uani 1 1 d . .
C6 C 0.78007(13) 0.8659(5) 0.97731(16) 0.124(3) Uani 1 1 d . .
H3 H 0.766344 0.843009 1.001014 0.149 Uiso 1 1 calc R U
C7 C 0.81616(13) 0.8935(5) 0.98484(14) 0.114(2) Uani 1 1 d . .
H4 H 0.826052 0.889224 1.013698 0.137 Uiso 1 1 calc R U
C8 C 0.72504(8) 0.8470(2) 0.92694(11) 0.0646(8) Uani 1 1 d . .
C9 C 0.71298(9) 0.8177(3) 0.88590(13) 0.0836(12) Uani 1 1 d . .
H5 H 0.729835 0.810939 0.862498 0.100 Uiso 1 1 calc R U
C10 C 0.67560(9) 0.7977(3) 0.87851(11) 0.0752(10) Uani 1 1 d . .
H6 H 0.667858 0.777979 0.850412 0.090 Uiso 1 1 calc R U
C11 C 0.65074(7) 0.80723(18) 0.91266(9) 0.0498(6) Uani 1 1 d . .
C12 C 0.66270(9) 0.8361(3) 0.95462(11) 0.0731(10) Uani 1 1 d . .
H7 H 0.645889 0.843371 0.978028 0.088 Uiso 1 1 calc R U
C13 C 0.70002(10) 0.8541(3) 0.96142(12) 0.0835(12) Uani 1 1 d . .
H8 H 0.708072 0.871266 0.989837 0.100 Uiso 1 1 calc R U
O1 O 0.89681(6) 0.97704(17) 0.92837(8) 0.0668(6) Uani 1 1 d . .
O2 O 0.88477(7) 0.9734(2) 1.00065(11) 0.0903(9) Uani 1 1 d . .
C14 C 0.51990(8) 0.9684(2) 0.58342(9) 0.0540(6) Uani 1 1 d . .
C15 C 0.53364(9) 0.9410(2) 0.62933(10) 0.0602(7) Uani 1 1 d . .
C16 C 0.56577(12) 0.9724(4) 0.64659(14) 0.0933(15) Uani 1 1 d . .
H9 H 0.579596 1.011596 0.629735 0.112 Uiso 1 1 calc R U
C17 C 0.57842(12) 0.9471(3) 0.68883(14) 0.0917(14) Uani 1 1 d . .
H10 H 0.600296 0.970129 0.700122 0.110 Uiso 1 1 calc R U
C18 C 0.55854(8) 0.8879(3) 0.71410(11) 0.0651(8) Uani 1 1 d . .
C19 C 0.52647(11) 0.8546(3) 0.69618(12) 0.0863(13) Uani 1 1 d . .
H11 H 0.513221 0.813241 0.712358 0.104 Uiso 1 1 calc R U
C20 C 0.51351(10) 0.8815(3) 0.65436(11) 0.0765(10) Uani 1 1 d . .
H12 H 0.491369 0.859746 0.643191 0.092 Uiso 1 1 calc R U
C21 C 0.57089(9) 0.8608(2) 0.75986(10) 0.0636(8) Uani 1 1 d . .
C22 C 0.58599(13) 0.9211(3) 0.78965(13) 0.0880(13) Uani 1 1 d . .
H13 H 0.589506 0.978126 0.780276 0.106 Uiso 1 1 calc R U
C23 C 0.59582(11) 0.8973(2) 0.83288(11) 0.0781(11) Uani 1 1 d . .
H14 H 0.605589 0.938598 0.852407 0.094 Uiso 1 1 calc R U
C24 C 0.59128(7) 0.81234(19) 0.84749(9) 0.0508(6) Uani 1 1 d . .
C25 C 0.57647(11) 0.7529(2) 0.81842(11) 0.0708(9) Uani 1 1 d . .
H15 H 0.573147 0.695683 0.827650 0.085 Uiso 1 1 calc R U
C26 C 0.56635(12) 0.7779(3) 0.77497(12) 0.0777(10) Uani 1 1 d . .
H16 H 0.556187 0.736633 0.755679 0.093 Uiso 1 1 calc R U
O3 O 0.48679(7) 0.95280(17) 0.57388(8) 0.0711(7) Uani 1 1 d . .
O4 O 0.54228(7) 1.0070(2) 0.55862(7) 0.0769(7) Uani 1 1 d . .
C27 C 0.51702(10) 0.1615(2) 0.98058(10) 0.0578(7) Uani 1 1 d . .
C28 C 0.53065(9) 0.2499(2) 0.96600(11) 0.0609(7) Uani 1 1 d . .
C29 C 0.50654(10) 0.3186(2) 0.96205(14) 0.0731(9) Uani 1 1 d . .
H17 H 0.481453 0.309680 0.966941 0.088 Uiso 1 1 calc R U
C30 C 0.51902(10) 0.4004(2) 0.95095(14) 0.0765(10) Uani 1 1 d . .
H18 H 0.502124 0.445650 0.948217 0.092 Uiso 1 1 calc R U
C31 C 0.55622(9) 0.4168(2) 0.94376(13) 0.0660(9) Uani 1 1 d . .
C32 C 0.58033(10) 0.3470(2) 0.94605(16) 0.0820(11) Uani 1 1 d . .
H19 H 0.605302 0.355590 0.940214 0.098 Uiso 1 1 calc R U
C33 C 0.56767(11) 0.2640(2) 0.95697(15) 0.0777(11) Uani 1 1 d . .
H20 H 0.584230 0.217860 0.958184 0.093 Uiso 1 1 calc R U
C34 C 0.56899(10) 0.5060(2) 0.93359(12) 0.0627(7) Uani 1 1 d . .
C35 C 0.54968(14) 0.5766(3) 0.95131(18) 0.0990(16) Uani 1 1 d . .
H21 H 0.528879 0.566933 0.969007 0.119 Uiso 1 1 calc R U
C36 C 0.56114(11) 0.6614(2) 0.94285(16) 0.0833(13) Uani 1 1 d . .
H22 H 0.548426 0.707756 0.955621 0.100 Uiso 1 1 calc R U
C37 C 0.59125(8) 0.67673(18) 0.91560(9) 0.0506(5) Uani 1 1 d . U
C38 C 0.61055(10) 0.6081(2) 0.89809(14) 0.0742(10) Uani 1 1 d . U
H23 H 0.631284 0.618160 0.880313 0.089 Uiso 1 1 calc R U
C39 C 0.59911(10) 0.5228(2) 0.90690(14) 0.0753(10) Uani 1 1 d . U
H24 H 0.612186 0.476685 0.894405 0.090 Uiso 1 1 calc R U
O5 O 0.53883(9) 0.10047(17) 0.97859(10) 0.0844(8) Uani 1 1 d . .
O6 O 0.48444(7) 0.15717(16) 0.99342(9) 0.0719(6) Uani 1 1 d . .
P1 P 0.60203(2) 0.78922(4) 0.90552(2) 0.04450(14) Uani 1 1 d . U
O7 O 0.58025(6) 0.84370(13) 0.93738(7) 0.0550(4) Uani 1 1 d . U
C40 C 0.4182(3) 0.8162(6) 0.4340(3) 0.179(4) Uani 1 1 d . U
H25 H 0.438752 0.840152 0.419841 0.215 Uiso 1 1 calc R U
C41 C 0.3853(6) 0.6746(13) 0.4454(8) 0.402(12) Uani 1 1 d . U
H26 H 0.377304 0.629080 0.425521 0.602 Uiso 1 1 calc R U
H27 H 0.402437 0.651437 0.466977 0.602 Uiso 1 1 calc R U
H28 H 0.364374 0.698537 0.460819 0.602 Uiso 1 1 calc R U
C42 C 0.4232(7) 0.7095(17) 0.3741(6) 0.498(15) Uani 1 1 d . U
H29 H 0.409480 0.658819 0.365300 0.747 Uiso 1 1 calc R U
H30 H 0.422904 0.751056 0.349989 0.747 Uiso 1 1 calc R U
H31 H 0.448194 0.693409 0.380751 0.747 Uiso 1 1 calc R U
N1 N 0.4053(4) 0.7499(11) 0.4164(5) 0.341(7) Uani 1 1 d . U
O8 O 0.40751(9) 0.8535(2) 0.46724(10) 0.0945(9) Uani 1 1 d . U
Eu1 Eu 0.44281(2) 0.95519(2) 0.51612(2) 0.04394(6) Uani 1 1 d . .

loop_
_atom_site_aniso_label
_atom_site_aniso_U_11
_atom_site_aniso_U_22
_atom_site_aniso_U_33
_atom_site_aniso_U_23
_atom_site_aniso_U_13
_atom_site_aniso_U_12
C1 0.0442(14) 0.0682(19) 0.0724(19) -0.0006(13) -0.0070(13) -0.0207(13)
C2 0.0442(14) 0.078(2) 0.080(2) 0.0042(17) -0.0057(13) -0.0219(15)
C3 0.066(2) 0.135(4) 0.077(2) -0.001(2) -0.0044(18) -0.042(2)
C4 0.0618(19) 0.138(4) 0.078(2) 0.006(2) -0.0072(17) -0.040(2)
C5 0.0469(14) 0.081(2) 0.0775(19) 0.0029(16) -0.0069(13) -0.0160(15)
C6 0.066(3) 0.219(8) 0.086(3) 0.031(3) -0.012(2) -0.064(4)
C7 0.064(2) 0.194(7) 0.084(3) 0.029(3) -0.0175(18) -0.054(3)
C8 0.0482(14) 0.072(2) 0.0730(18) 0.0030(15) -0.0087(13) -0.0165(14)
C9 0.0484(16) 0.127(4) 0.075(2) -0.012(2) 0.0051(14) -0.020(2)
C10 0.0526(16) 0.111(3) 0.0619(17) -0.0087(18) -0.0013(13) -0.0209(18)
C11 0.0407(11) 0.0530(14) 0.0558(13) 0.0079(11) -0.0044(10) -0.0113(11)
C12 0.0482(15) 0.114(3) 0.0573(16) 0.0017(17) -0.0049(12) -0.0122(18)
C13 0.0570(18) 0.127(4) 0.067(2) -0.010(2) -0.0103(15) -0.024(2)
O1 0.0512(11) 0.0764(14) 0.0728(13) -0.0012(11) -0.0018(10) -0.0220(11)
O2 0.0546(13) 0.145(3) 0.0715(15) -0.0026(17) 0.0005(12) -0.0348(16)
C14 0.0530(14) 0.0644(16) 0.0446(12) -0.0001(11) -0.0069(11) 0.0085(13)
C15 0.0508(15) 0.081(2) 0.0491(14) 0.0060(13) -0.0064(11) 0.0053(14)
C16 0.071(2) 0.136(4) 0.074(2) 0.043(2) -0.0202(19) -0.029(2)
C17 0.071(2) 0.128(4) 0.076(2) 0.036(2) -0.0291(19) -0.033(2)
C18 0.0570(17) 0.087(2) 0.0517(14) 0.0111(15) -0.0103(11) -0.0052(15)
C19 0.069(2) 0.128(4) 0.0617(18) 0.032(2) -0.0160(15) -0.031(2)
C20 0.0591(17) 0.110(3) 0.0598(17) 0.0171(18) -0.0160(13) -0.0180(19)
C21 0.0547(15) 0.083(2) 0.0532(14) 0.0136(14) -0.0089(12) -0.0120(15)
C22 0.118(3) 0.075(2) 0.070(2) 0.0235(18) -0.033(2) -0.035(2)
C23 0.102(3) 0.070(2) 0.0622(17) 0.0204(15) -0.0319(17) -0.0286(19)
C24 0.0462(12) 0.0559(14) 0.0502(12) 0.0050(11) -0.0064(10) -0.0108(11)
C25 0.091(2) 0.0551(16) 0.0659(18) 0.0065(14) -0.0197(17) -0.0142(17)
C26 0.101(3) 0.071(2) 0.0615(18) 0.0030(15) -0.0292(18) -0.016(2)
O3 0.0640(14) 0.0948(19) 0.0545(12) 0.0031(10) -0.0128(10) 0.0031(11)
O4 0.0674(14) 0.109(2) 0.0545(11) 0.0183(13) -0.0028(10) 0.0077(15)
C27 0.0648(18) 0.0474(14) 0.0613(16) 0.0022(11) 0.0066(12) -0.0113(14)
C28 0.0633(17) 0.0507(15) 0.0688(17) 0.0052(13) 0.0113(14) -0.0121(14)
C29 0.0598(18) 0.0567(17) 0.103(3) 0.0161(17) 0.0190(17) -0.0133(15)
C30 0.0662(19) 0.0543(17) 0.109(3) 0.0197(17) 0.0228(18) -0.0008(16)
C31 0.069(2) 0.0482(16) 0.081(2) 0.0114(14) 0.0191(15) -0.0111(14)
C32 0.0614(19) 0.0557(18) 0.129(3) 0.0127(19) 0.025(2) -0.0118(16)
C33 0.0613(18) 0.0497(17) 0.122(3) 0.0165(18) 0.020(2) -0.0034(15)
C34 0.0639(17) 0.0465(14) 0.0778(19) 0.0072(13) 0.0140(15) -0.0118(14)
C35 0.109(3) 0.0537(19) 0.134(4) 0.003(2) 0.074(3) -0.018(2)
C36 0.091(3) 0.0494(17) 0.110(3) -0.0019(18) 0.052(2) -0.0127(17)
C37 0.0479(13) 0.0486(13) 0.0552(13) 0.0090(10) 0.0001(10) -0.0102(11)
C38 0.0673(19) 0.0489(15) 0.106(3) 0.0114(16) 0.0325(18) -0.0064(15)
C39 0.072(2) 0.0440(14) 0.110(3) 0.0089(16) 0.0312(19) -0.0030(15)
O5 0.0841(19) 0.0512(13) 0.118(2) 0.0124(12) 0.0094(15) -0.0040(14)
O6 0.0696(15) 0.0567(13) 0.0895(16) 0.0104(11) 0.0185(12) -0.0184(11)
P1 0.0411(3) 0.0443(3) 0.0481(3) 0.0061(2) -0.0037(2) -0.0093(3)
O7 0.0506(10) 0.0508(10) 0.0635(11) 0.0009(8) 0.0005(8) -0.0079(8)
C40 0.185(8) 0.221(8) 0.131(5) -0.084(5) -0.007(5) -0.053(6)
C41 0.41(3) 0.34(2) 0.46(2) -0.087(17) -0.146(18) -0.136(19)
C42 0.47(3) 0.67(3) 0.357(19) -0.40(2) -0.040(16) 0.01(2)
N1 0.294(12) 0.418(15) 0.312(12) -0.263(11) 0.022(9) -0.141(11)
O8 0.088(2) 0.127(3) 0.0684(15) -0.0275(16) -0.0066(14) -0.0214(18)
Eu1 0.03918(9) 0.04785(9) 0.04478(9) -0.00237(4) -0.00138(4) 0.01041(5)

loop_
_atom_type_symbol
_atom_type_description
_atom_type_scat_dispersion_real
_atom_type_scat_dispersion_imag
_atom_type_scat_source
C C 0.0047 0.0022 'International Tables Vol C Tables 4.2.6.8 and 6.1.1.4'
H H 0.0000 0.0000 'International Tables Vol C Tables 4.2.6.8 and 6.1.1.4'
N N 0.0089 0.0045 'International Tables Vol C Tables 4.2.6.8 and 6.1.1.4'
O O 0.0150 0.0081 'International Tables Vol C Tables 4.2.6.8 and 6.1.1.4'
P P 0.1264 0.1222 'International Tables Vol C Tables 4.2.6.8 and 6.1.1.4'
Eu Eu -0.0675 4.5357 'International Tables Vol C Tables 4.2.6.8 and 6.1.1.4'

loop_
_geom_angle_atom_site_label_1
_geom_angle_atom_site_label_2
_geom_angle_atom_site_label_3
_geom_angle
_geom_angle_site_symmetry_1
_geom_angle_site_symmetry_3
O1 C1 O2 121.8(3) . .
O1 C1 C2 120.0(3) . .
O2 C1 C2 118.1(3) . .
O1 C1 Eu1 64.16(15) . 4_576
O2 C1 Eu1 57.75(16) . 4_576
C2 C1 Eu1 170.8(3) . 4_576
C3 C2 C7 117.8(3) . .
C3 C2 C1 121.5(3) . .
C7 C2 C1 120.7(3) . .
C2 C3 C4 121.3(4) . .
C2 C3 H1 119.4 . .
C4 C3 H1 119.4 . .
C5 C4 C3 120.9(4) . .
C5 C4 H2 119.6 . .
C3 C4 H2 119.6 . .
C4 C5 C6 117.7(3) . .
C4 C5 C8 121.2(3) . .
C6 C5 C8 121.1(3) . .
C5 C6 C7 120.6(4) . .
C5 C6 H3 119.7 . .
C7 C6 H3 119.7 . .
C2 C7 C6 121.7(4) . .
C2 C7 H4 119.2 . .
C6 C7 H4 119.2 . .
C9 C8 C13 118.6(3) . .
C9 C8 C5 122.0(3) . .
C13 C8 C5 119.4(3) . .
C8 C9 C10 121.2(3) . .
C8 C9 H5 119.4 . .
C10 C9 H5 119.4 . .
C11 C10 C9 119.8(3) . .
C11 C10 H6 120.1 . .
C9 C10 H6 120.1 . .
C10 C11 C12 119.6(3) . .
C10 C11 P1 122.9(2) . .
C12 C11 P1 117.4(2) . .
C11 C12 C13 119.7(3) . .
C11 C12 H7 120.2 . .
C13 C12 H7 120.2 . .
C8 C13 C12 121.1(3) . .
C8 C13 H8 119.4 . .
C12 C13 H8 119.4 . .
C1 O1 Eu1 89.97(19) . 4_576
C1 O2 Eu1 96.1(2) . 4_576
O4 C14 O3 125.4(3) . .
O4 C14 C15 116.9(3) . .
O3 C14 C15 117.7(3) . .
C16 C15 C20 118.9(3) . .
C16 C15 C14 121.5(3) . .
C20 C15 C14 119.7(3) . .
C15 C16 C17 121.5(4) . .
C15 C16 H9 119.3 . .
C17 C16 H9 119.3 . .
C18 C17 C16 120.1(4) . .
C18 C17 H10 119.9 . .
C16 C17 H10 119.9 . .
C19 C18 C17 118.4(3) . .
C19 C18 C21 120.1(3) . .
C17 C18 C21 121.5(3) . .
C18 C19 C20 121.2(3) . .
C18 C19 H11 119.4 . .
C20 C19 H11 119.4 . .
C15 C20 C19 119.9(3) . .
C15 C20 H12 120.1 . .
C19 C20 H12 120.1 . .
C26 C21 C22 117.6(3) . .
C26 C21 C18 121.7(3) . .
C22 C21 C18 120.7(3) . .
C23 C22 C21 120.9(3) . .
C23 C22 H13 119.5 . .
C21 C22 H13 119.5 . .
C22 C23 C24 120.6(3) . .
C22 C23 H14 119.7 . .
C24 C23 H14 119.7 . .
C25 C24 C23 118.7(3) . .
C25 C24 P1 123.8(2) . .
C23 C24 P1 117.3(2) . .
C24 C25 C26 120.1(3) . .
C24 C25 H15 119.9 . .
C26 C25 H15 119.9 . .
C21 C26 C25 122.0(3) . .
C21 C26 H16 119.0 . .
C25 C26 H16 119.0 . .
C14 O3 Eu1 144.3(2) . .
C14 O4 Eu1 145.4(2) . 5_676
O5 C27 O6 125.7(3) . .
O5 C27 C28 117.7(3) . .
O6 C27 C28 116.6(3) . .
C29 C28 C33 118.5(3) . .
C29 C28 C27 120.6(3) . .
C33 C28 C27 120.9(3) . .
C28 C29 C30 121.0(3) . .
C28 C29 H17 119.5 . .
C30 C29 H17 119.5 . .
C29 C30 C31 121.4(3) . .
C29 C30 H18 119.3 . .
C31 C30 H18 119.3 . .
C32 C31 C30 117.6(3) . .
C32 C31 C34 122.2(3) . .
C30 C31 C34 120.2(3) . .
C31 C32 C33 121.0(3) . .
C31 C32 H19 119.5 . .
C33 C32 H19 119.5 . .
C28 C33 C32 120.4(3) . .
C28 C33 H20 119.8 . .
C32 C33 H20 119.8 . .
C39 C34 C35 117.9(3) . .
C39 C34 C31 122.8(3) . .
C35 C34 C31 119.3(3) . .
C36 C35 C34 120.9(3) . .
C36 C35 H21 119.6 . .
C34 C35 H21 119.6 . .
C37 C36 C35 120.2(3) . .
C37 C36 H22 119.9 . .
C35 C36 H22 119.9 . .
C38 C37 C36 119.6(3) . .
C38 C37 P1 124.6(2) . .
C36 C37 P1 115.7(2) . .
C37 C38 C39 120.1(3) . .
C37 C38 H23 120.0 . .
C39 C38 H23 120.0 . .
C34 C39 C38 121.3(3) . .
C34 C39 H24 119.4 . .
C38 C39 H24 119.4 . .
C27 O5 Eu1 155.6(3) . 3_646
C27 O6 Eu1 136.4(2) . 7_566
O7 P1 C11 110.97(13) . .
O7 P1 C37 108.76(13) . .
C11 P1 C37 109.97(13) . .
O7 P1 C24 112.38(13) . .
C11 P1 C24 107.11(12) . .
C37 P1 C24 107.58(13) . .
P1 O7 Eu1 165.88(12) . 3_656
O8 C40 N1 128.1(10) . .
O8 C40 H25 116.0 . .
N1 C40 H25 116.0 . .
N1 C41 H26 109.5 . .
N1 C41 H27 109.5 . .
H26 C41 H27 109.5 . .
N1 C41 H28 109.5 . .
H26 C41 H28 109.5 . .
H27 C41 H28 109.5 . .
N1 C42 H29 109.5 . .
N1 C42 H30 109.5 . .
H29 C42 H30 109.5 . .
N1 C42 H31 109.5 . .
H29 C42 H31 109.5 . .
H30 C42 H31 109.5 . .
C40 N1 C42 121.2(15) . .
C40 N1 C41 122.4(13) . .
C42 N1 C41 109.4(17) . .
C40 O8 Eu1 127.7(5) . .
O5 Eu1 O3 76.83(10) 3_666 .
O5 Eu1 O4 76.22(11) 3_666 5_676
O3 Eu1 O4 122.50(9) . 5_676
O5 Eu1 O7 139.33(9) 3_666 3_656
O3 Eu1 O7 78.52(8) . 3_656
O4 Eu1 O7 144.37(10) 5_676 3_656
O5 Eu1 O6 122.10(10) 3_666 7_565
O3 Eu1 O6 76.45(10) . 7_565
O4 Eu1 O6 76.65(10) 5_676 7_565
O7 Eu1 O6 82.03(8) 3_656 7_565
O5 Eu1 O2 80.02(12) 3_666 4_476
O3 Eu1 O2 138.40(10) . 4_476
O4 Eu1 O2 83.89(10) 5_676 4_476
O7 Eu1 O2 98.24(10) 3_656 4_476
O6 Eu1 O2 144.80(11) 7_565 4_476
O5 Eu1 O8 141.94(12) 3_666 .
O3 Eu1 O8 140.06(11) . .
O4 Eu1 O8 74.02(11) 5_676 .
O7 Eu1 O8 72.57(10) 3_656 .
O6 Eu1 O8 72.81(11) 7_565 .
O2 Eu1 O8 73.76(12) 4_476 .
O5 Eu1 O1 75.67(10) 3_666 4_476
O3 Eu1 O1 88.75(9) . 4_476
O4 Eu1 O1 130.77(9) 5_676 4_476
O7 Eu1 O1 71.94(8) 3_656 4_476
O6 Eu1 O1 152.21(9) 7_565 4_476
O2 Eu1 O1 51.97(9) 4_476 4_476
O8 Eu1 O1 107.26(10) . 4_476
O5 Eu1 C1 77.52(10) 3_666 4_476
O3 Eu1 C1 113.99(10) . 4_476
O4 Eu1 C1 108.27(10) 5_676 4_476
O7 Eu1 C1 83.69(9) 3_656 4_476
O6 Eu1 C1 160.17(10) 7_565 4_476
O2 Eu1 C1 26.14(11) 4_476 4_476
O8 Eu1 C1 89.82(11) . 4_476
O1 Eu1 C1 25.87(9) 4_476 4_476
O5 Eu1 Eu1 57.02(8) 3_666 5_676
O3 Eu1 Eu1 62.01(7) . 5_676
O4 Eu1 Eu1 60.65(7) 5_676 5_676
O7 Eu1 Eu1 132.76(5) 3_656 5_676
O6 Eu1 Eu1 65.09(7) 7_565 5_676
O2 Eu1 Eu1 128.30(9) 4_476 5_676
O8 Eu1 Eu1 123.08(7) . 5_676
O1 Eu1 Eu1 127.87(6) 4_476 5_676
C1 Eu1 Eu1 134.41(7) 4_476 5_676

loop_
_geom_bond_atom_site_label_1
_geom_bond_atom_site_label_2
_geom_bond_distance
_geom_bond_site_symmetry_2
C1 O1 1.243(4) .
C1 O2 1.262(5) .
C1 C2 1.501(4) .
C1 Eu1 2.848(3) 4_576
C2 C3 1.366(5) .
C2 C7 1.367(5) .
C3 C4 1.395(5) .
C3 H1 0.9300 .
C4 C5 1.377(5) .
C4 H2 0.9300 .
C5 C6 1.380(6) .
C5 C8 1.499(4) .
C6 C7 1.392(6) .
C6 H3 0.9300 .
C7 H4 0.9300 .
C8 C9 1.369(5) .
C8 C13 1.370(5) .
C9 C10 1.405(4) .
C9 H5 0.9300 .
C10 C11 1.363(4) .
C10 H6 0.9300 .
C11 C12 1.390(4) .
C11 P1 1.797(3) .
C12 C13 1.394(4) .
C12 H7 0.9300 .
C13 H8 0.9300 .
O1 Eu1 2.564(2) 4_576
O2 Eu1 2.423(3) 4_576
C14 O4 1.245(4) .
C14 O3 1.255(4) .
C14 C15 1.510(4) .
C15 C16 1.360(5) .
C15 C20 1.385(5) .
C16 C17 1.389(5) .
C16 H9 0.9300 .
C17 C18 1.382(5) .
C17 H10 0.9300 .
C18 C19 1.376(5) .
C18 C21 1.488(4) .
C19 C20 1.389(4) .
C19 H11 0.9300 .
C20 H12 0.9300 .
C21 C26 1.363(5) .
C21 C22 1.392(5) .
C22 C23 1.380(4) .
C22 H13 0.9300 .
C23 C24 1.387(4) .
C23 H14 0.9300 .
C24 C25 1.367(4) .
C24 P1 1.800(3) .
C25 C26 1.394(5) .
C25 H15 0.9300 .
C26 H16 0.9300 .
O3 Eu1 2.339(2) .
O4 Eu1 2.354(2) 5_676
C27 O5 1.229(4) .
C27 O6 1.241(4) .
C27 C28 1.510(4) .
C28 C29 1.376(5) .
C28 C33 1.384(5) .
C29 C30 1.378(4) .
C29 H17 0.9300 .
C30 C31 1.387(5) .
C30 H18 0.9300 .
C31 C32 1.386(5) .
C31 C34 1.479(4) .
C32 C33 1.395(5) .
C32 H19 0.9300 .
C33 H20 0.9300 .
C34 C39 1.372(4) .
C34 C35 1.395(6) .
C35 C36 1.392(5) .
C35 H21 0.9300 .
C36 C37 1.378(4) .
C36 H22 0.9300 .
C37 C38 1.368(5) .
C37 P1 1.800(3) .
C38 C39 1.402(4) .
C38 H23 0.9300 .
C39 H24 0.9300 .
O5 Eu1 2.338(3) 3_646
O6 Eu1 2.391(2) 7_566
P1 O7 1.489(2) .
O7 Eu1 2.355(2) 3_656
C40 O8 1.205(8) .
C40 N1 1.238(12) .
C40 H25 0.9300 .
C41 N1 1.61(2) .
C41 H26 0.9600 .
C41 H27 0.9600 .
C41 H28 0.9600 .
C42 N1 1.540(19) .
C42 H29 0.9600 .
C42 H30 0.9600 .
C42 H31 0.9600 .
O8 Eu1 2.487(3) .
Eu1 Eu1 4.4680(8) 5_676

loop_
_geom_torsion_atom_site_label_1
_geom_torsion_atom_site_label_2
_geom_torsion_atom_site_label_3
_geom_torsion_atom_site_label_4
_geom_torsion
_geom_torsion_site_symmetry_4
O1 C1 C2 C3 -11.5(6) .
O2 C1 C2 C3 163.9(4) .
O1 C1 C2 C7 169.1(5) .
O2 C1 C2 C7 -15.6(7) .
C7 C2 C3 C4 3.5(8) .
C1 C2 C3 C4 -176.0(5) .
C2 C3 C4 C5 -2.7(9) .
C3 C4 C5 C6 0.1(8) .
C3 C4 C5 C8 178.3(5) .
C4 C5 C6 C7 1.5(10) .
C8 C5 C6 C7 -176.8(6) .
C3 C2 C7 C6 -1.8(10) .
C1 C2 C7 C6 177.6(6) .
C5 C6 C7 C2 -0.6(12) .
C4 C5 C8 C9 29.6(6) .
C6 C5 C8 C9 -152.2(6) .
C4 C5 C8 C13 -149.7(5) .
C6 C5 C8 C13 28.4(7) .
C13 C8 C9 C10 1.9(7) .
C5 C8 C9 C10 -177.5(4) .
C8 C9 C10 C11 -0.1(7) .
C9 C10 C11 C12 -0.5(6) .
C9 C10 C11 P1 176.3(3) .
C10 C11 C12 C13 -0.6(6) .
P1 C11 C12 C13 -177.7(3) .
C9 C8 C13 C12 -3.1(7) .
C5 C8 C13 C12 176.3(4) .
C11 C12 C13 C8 2.5(7) .
O2 C1 O1 Eu1 -4.4(4) 4_576
C2 C1 O1 Eu1 170.8(3) 4_576
O1 C1 O2 Eu1 4.7(4) 4_576
C2 C1 O2 Eu1 -170.6(3) 4_576
O4 C14 C15 C16 13.6(5) .
O3 C14 C15 C16 -164.5(4) .
O4 C14 C15 C20 -165.5(4) .
O3 C14 C15 C20 16.5(5) .
C20 C15 C16 C17 -1.0(8) .
C14 C15 C16 C17 180.0(4) .
C15 C16 C17 C18 0.9(8) .
C16 C17 C18 C19 0.6(8) .
C16 C17 C18 C21 -178.7(5) .
C17 C18 C19 C20 -2.1(7) .
C21 C18 C19 C20 177.2(4) .
C16 C15 C20 C19 -0.5(7) .
C14 C15 C20 C19 178.5(4) .
C18 C19 C20 C15 2.1(7) .
C19 C18 C21 C26 37.1(6) .
C17 C18 C21 C26 -143.6(5) .
C19 C18 C21 C22 -139.9(5) .
C17 C18 C21 C22 39.5(6) .
C26 C21 C22 C23 -0.2(7) .
C18 C21 C22 C23 176.8(4) .
C21 C22 C23 C24 0.8(7) .
C22 C23 C24 C25 -0.8(6) .
C22 C23 C24 P1 -176.0(4) .
C23 C24 C25 C26 0.2(6) .
P1 C24 C25 C26 175.1(3) .
C22 C21 C26 C25 -0.3(6) .
C18 C21 C26 C25 -177.3(4) .
C24 C25 C26 C21 0.4(7) .
O4 C14 O3 Eu1 9.9(6) .
C15 C14 O3 Eu1 -172.3(3) .
O3 C14 O4 Eu1 -23.8(7) 5_676
C15 C14 O4 Eu1 158.3(3) 5_676
O5 C27 C28 C29 171.9(4) .
O6 C27 C28 C29 -7.8(5) .
O5 C27 C28 C33 -9.1(5) .
O6 C27 C28 C33 171.2(3) .
C33 C28 C29 C30 -2.3(6) .
C27 C28 C29 C30 176.7(4) .
C28 C29 C30 C31 -0.6(7) .
C29 C30 C31 C32 3.0(7) .
C29 C30 C31 C34 -177.7(4) .
C30 C31 C32 C33 -2.5(7) .
C34 C31 C32 C33 178.2(4) .
C29 C28 C33 C32 2.8(6) .
C27 C28 C33 C32 -176.3(4) .
C31 C32 C33 C28 -0.3(7) .
C32 C31 C34 C39 30.4(6) .
C30 C31 C34 C39 -148.9(4) .
C32 C31 C34 C35 -150.2(5) .
C30 C31 C34 C35 30.5(6) .
C39 C34 C35 C36 -1.3(8) .
C31 C34 C35 C36 179.3(5) .
C34 C35 C36 C37 1.9(8) .
C35 C36 C37 C38 -2.1(7) .
C35 C36 C37 P1 177.6(4) .
C36 C37 C38 C39 1.7(6) .
P1 C37 C38 C39 -178.0(3) .
C35 C34 C39 C38 0.9(7) .
C31 C34 C39 C38 -179.7(4) .
C37 C38 C39 C34 -1.1(7) .
O6 C27 O5 Eu1 4.5(9) 3_646
C28 C27 O5 Eu1 -175.2(5) 3_646
O5 C27 O6 Eu1 -4.6(6) 7_566
C28 C27 O6 Eu1 175.1(2) 7_566
C10 C11 P1 O7 -151.3(3) .
C12 C11 P1 O7 25.6(3) .
C10 C11 P1 C37 88.3(3) .
C12 C11 P1 C37 -94.8(3) .
C10 C11 P1 C24 -28.3(3) .
C12 C11 P1 C24 148.6(3) .
C38 C37 P1 O7 -168.3(3) .
C36 C37 P1 O7 12.1(3) .
C38 C37 P1 C11 -46.6(3) .
C36 C37 P1 C11 133.8(3) .
C38 C37 P1 C24 69.7(3) .
C36 C37 P1 C24 -109.9(3) .
C25 C24 P1 O7 -117.8(3) .
C23 C24 P1 O7 57.2(3) .
C25 C24 P1 C11 120.1(3) .
C23 C24 P1 C11 -64.9(3) .
C25 C24 P1 C37 1.9(3) .
C23 C24 P1 C37 176.9(3) .
C11 P1 O7 Eu1 37.5(6) 3_656
C37 P1 O7 Eu1 158.6(5) 3_656
C24 P1 O7 Eu1 -82.4(5) 3_656
O8 C40 N1 C42 -178.7(16) .
O8 C40 N1 C41 -31(3) .
N1 C40 O8 Eu1 159.1(13) .
